data_7102435
loop_
_publ_author_name
'Kr\"ock, Lenz'
'Shivanyuk, Alexander'
'Goodin, David B'
'Rebek, Jr, Julius'

_publ_section_title
;
 Spin labeling monitors weak host-guest interactions.
;
_journal_issue 3
_journal_name_full 'Chemical communications (Cambridge, England)'
_journal_page_first 272
_journal_page_last 273
_journal_paper_doi 10.1039/b311351e
_journal_year 2004
_chemical_formula_sum 'C82 H119 N9 O12'
_chemical_formula_weight 1422.86
_chemical_name_systematic
;
?
;
_space_group_IT_number 14
_symmetry_cell_setting monoclinic
_symmetry_space_group_name_Hall '-P 2yn'
_symmetry_space_group_name_H-M 'P 1 21/n 1'
_atom_sites_solution_hydrogens geom
_atom_sites_solution_primary direct
_atom_sites_solution_secondary difmap
_audit_creation_method SHELXL-97
_cell_angle_alpha 90.00
_cell_angle_beta 105.023(6)
_cell_angle_gamma 90.00
_cell_formula_units_Z 4
_cell_length_a 20.200(5)
_cell_length_b 17.983(5)
_cell_length_c 22.885(6)
_cell_measurement_temperature 293(2)
_cell_volume 8029(4)
_computing_structure_refinement 'SHELXL-97 (Sheldrick, 1997)'
_diffrn_ambient_temperature 293(2)
_diffrn_measured_fraction_theta_full 0.981
_diffrn_measured_fraction_theta_max 0.981
_diffrn_radiation_monochromator graphite
_diffrn_radiation_source 'fine-focus sealed tube'
_diffrn_radiation_type MoK\a
_diffrn_radiation_wavelength 0.71073
_diffrn_reflns_av_R_equivalents 0.1157
_diffrn_reflns_av_sigmaI/netI 0.1877
_diffrn_reflns_limit_h_max 23
_diffrn_reflns_limit_h_min -26
_diffrn_reflns_limit_k_max 23
_diffrn_reflns_limit_k_min -23
_diffrn_reflns_limit_l_max 29
_diffrn_reflns_limit_l_min -14
_diffrn_reflns_number 51590
_diffrn_reflns_theta_full 28.13
_diffrn_reflns_theta_max 28.13
_diffrn_reflns_theta_min 1.20
_exptl_absorpt_coefficient_mu 0.079
_exptl_crystal_density_diffrn 1.177
_exptl_crystal_density_method 'not measured'
_exptl_crystal_F_000 3080
_refine_diff_density_max 0.606
_refine_diff_density_min -0.307
_refine_diff_density_rms 0.048
_refine_ls_extinction_method none
_refine_ls_goodness_of_fit_ref 1.003
_refine_ls_hydrogen_treatment mixed
_refine_ls_matrix_type full
_refine_ls_number_parameters 956
_refine_ls_number_reflns 19277
_refine_ls_number_restraints 0
_refine_ls_restrained_S_all 1.003
_refine_ls_R_factor_all 0.2656
_refine_ls_R_factor_gt 0.0852
_refine_ls_shift/su_max 0.001
_refine_ls_shift/su_mean 0.000
_refine_ls_structure_factor_coef Fsqd
_refine_ls_weighting_details 'calc w=1/[\s^2^(Fo^2^)+(0.0700P)^2^+0.0000P] where P=(Fo^2^+2Fc^2^)/3'
_refine_ls_weighting_scheme calc
_refine_ls_wR_factor_gt 0.1668
_refine_ls_wR_factor_ref 0.2274
_reflns_number_gt 5938
_reflns_number_total 19277
_reflns_threshold_expression >2sigma(I)
_cod_data_source_file b311351e.txt
_cod_data_source_block als99
_cod_original_sg_symbol_H-M P21/n
_cod_database_code 7102435

loop_
_symmetry_equiv_pos_as_xyz
'x, y, z'
'-x+1/2, y+1/2, -z+1/2'
'-x, -y, -z'
'x-1/2, -y-1/2, z-1/2'

loop_
_atom_site_label
_atom_site_type_symbol
_atom_site_fract_x
_atom_site_fract_y
_atom_site_fract_z
_atom_site_U_iso_or_equiv
_atom_site_adp_type
_atom_site_occupancy
_atom_site_symmetry_multiplicity
_atom_site_calc_flag
_atom_site_refinement_flags
_atom_site_disorder_assembly
_atom_site_disorder_group
C1 C 0.4193(2) 0.2159(2) 1.07779(18) 0.0458(11) Uani 1 1 d . . .
H1 H 0.4586 0.2317 1.0632 0.055 Uiso 1 1 calc R . .
C1A C 0.4472(2) 0.2007(2) 1.14621(19) 0.0542(12) Uani 1 1 d . . .
H1A1 H 0.4607 0.2474 1.1671 0.065 Uiso 1 1 calc R . .
H1A2 H 0.4111 0.1792 1.1617 0.065 Uiso 1 1 calc R . .
C1B C 0.5086(2) 0.1481(3) 1.1597(2) 0.0784(15) Uani 1 1 d . . .
H1B1 H 0.4945 0.1003 1.1421 0.118 Uiso 1 1 calc R . .
H1B2 H 0.5263 0.1429 1.2026 0.118 Uiso 1 1 calc R . .
H1B3 H 0.5436 0.1679 1.1426 0.118 Uiso 1 1 calc R . .
C2 C 0.36743(19) 0.2786(2) 1.06284(19) 0.0404(10) Uani 1 1 d . . .
C3 C 0.3577(2) 0.3176(2) 1.0094(2) 0.0476(11) Uani 1 1 d . . .
C4 C 0.3126(2) 0.3770(2) 0.99440(18) 0.0466(11) Uani 1 1 d . . .
C4A C 0.3077(2) 0.4222(2) 0.93793(19) 0.0609(13) Uani 1 1 d . . .
H4A1 H 0.3535 0.4329 0.9343 0.073 Uiso 1 1 calc R . .
H4A2 H 0.2843 0.3933 0.9029 0.073 Uiso 1 1 calc R . .
C4B C 0.2121(2) 0.4797(2) 0.9587(2) 0.0633(13) Uani 1 1 d . . .
H4B1 H 0.1829 0.4445 0.9318 0.076 Uiso 1 1 calc R . .
H4B2 H 0.1871 0.5261 0.9562 0.076 Uiso 1 1 calc R . .
C4C C 0.3146(2) 0.5552(2) 0.9629(2) 0.0542(12) Uani 1 1 d . . .
H4C H 0.3515 0.5567 0.9423 0.065 Uiso 1 1 calc R . .
C4D C 0.3482(2) 0.5530(2) 1.0302(2) 0.0613(13) Uani 1 1 d . . .
H4D1 H 0.3126 0.5547 1.0515 0.074 Uiso 1 1 calc R . .
H4D2 H 0.3717 0.5057 1.0397 0.074 Uiso 1 1 calc R . .
C4E C 0.3985(3) 0.6142(3) 1.0539(3) 0.0827(16) Uani 1 1 d . . .
C4F C 0.3203(3) 0.6969(3) 0.9670(3) 0.0772(16) Uani 1 1 d . . .
C4G C 0.2764(2) 0.6282(2) 0.9496(2) 0.0664(14) Uani 1 1 d . . .
H4G1 H 0.2541 0.6305 0.9067 0.080 Uiso 1 1 calc R . .
H4G2 H 0.2407 0.6290 0.9710 0.080 Uiso 1 1 calc R . .
C4H C 0.4649(3) 0.6052(4) 1.0344(3) 0.137(3) Uani 1 1 d . . .
H4H1 H 0.4542 0.5971 0.9914 0.205 Uiso 1 1 calc R . .
H4H2 H 0.4901 0.5633 1.0549 0.205 Uiso 1 1 calc R . .
H4H3 H 0.4921 0.6494 1.0444 0.205 Uiso 1 1 calc R . .
C4I C 0.4131(3) 0.6172(4) 1.1227(3) 0.118(2) Uani 1 1 d . . .
H4I1 H 0.4452 0.6564 1.1380 0.176 Uiso 1 1 calc R . .
H4I2 H 0.4322 0.5706 1.1395 0.176 Uiso 1 1 calc R . .
H4I3 H 0.3713 0.6264 1.1339 0.176 Uiso 1 1 calc R . .
C4J C 0.3639(3) 0.7144(3) 0.9238(3) 0.118(2) Uani 1 1 d . . .
H4J1 H 0.3930 0.7561 0.9388 0.178 Uiso 1 1 calc R . .
H4J2 H 0.3347 0.7262 0.8847 0.178 Uiso 1 1 calc R . .
H4J3 H 0.3916 0.6720 0.9206 0.178 Uiso 1 1 calc R . .
C4K C 0.2762(3) 0.7635(3) 0.9692(3) 0.111(2) Uani 1 1 d . . .
H4K1 H 0.2514 0.7558 0.9992 0.166 Uiso 1 1 calc R . .
H4K2 H 0.2444 0.7704 0.9304 0.166 Uiso 1 1 calc R . .
H4K3 H 0.3046 0.8068 0.9793 0.166 Uiso 1 1 calc R . .
C5 C 0.2730(2) 0.3938(2) 1.0338(2) 0.0449(11) Uani 1 1 d . . .
C6 C 0.2795(2) 0.3565(2) 1.08800(18) 0.0424(10) Uani 1 1 d . . .
C7 C 0.32709(19) 0.2996(2) 1.10110(18) 0.0424(10) Uani 1 1 d . . .
H7 H 0.3325 0.2740 1.1374 0.051 Uiso 1 1 calc R . .
C8 C 0.23290(19) 0.3781(2) 1.12814(18) 0.0439(10) Uani 1 1 d . . .
H8 H 0.2262 0.4320 1.1238 0.053 Uiso 1 1 calc R . .
C8A C 0.2624(2) 0.3634(2) 1.19559(19) 0.0547(12) Uani 1 1 d . . .
H8A1 H 0.2279 0.3755 1.2167 0.066 Uiso 1 1 calc R . .
H8A2 H 0.2726 0.3108 1.2015 0.066 Uiso 1 1 calc R . .
C8B C 0.3265(3) 0.4073(3) 1.2234(3) 0.122(2) Uani 1 1 d . . .
H8B1 H 0.3620 0.3934 1.2046 0.182 Uiso 1 1 calc R . .
H8B2 H 0.3413 0.3969 1.2660 0.182 Uiso 1 1 calc R . .
H8B3 H 0.3171 0.4595 1.2174 0.182 Uiso 1 1 calc R . .
C9 C 0.1627(2) 0.3432(2) 1.10484(18) 0.0408(10) Uani 1 1 d . . .
C10 C 0.1051(2) 0.3836(2) 1.07645(18) 0.0432(10) Uani 1 1 d . . .
C11 C 0.0402(2) 0.3522(2) 1.05764(17) 0.0423(10) Uani 1 1 d . . .
C11A C -0.0220(2) 0.3988(2) 1.0297(2) 0.0527(11) Uani 1 1 d . . .
H11A H -0.0311 0.4315 1.0604 0.063 Uiso 1 1 calc R . .
H11B H -0.0119 0.4298 0.9984 0.063 Uiso 1 1 calc R . .
C11B C -0.0863(2) 0.2926(2) 1.0391(2) 0.0518(12) Uani 1 1 d . . .
H11C H -0.1282 0.2657 1.0209 0.062 Uiso 1 1 calc R . .
H11D H -0.0888 0.3090 1.0788 0.062 Uiso 1 1 calc R . .
C11C C -0.0997(2) 0.3480(3) 0.9375(2) 0.0564(12) Uani 1 1 d . . .
H11C' H -0.0987 0.3983 0.9214 0.068 Uiso 1 1 calc R . .
C11D C -0.1708(2) 0.3191(3) 0.9113(2) 0.0695(14) Uani 1 1 d . . .
H11A' H -0.2021 0.3462 0.9293 0.083 Uiso 1 1 calc R . .
H11B' H -0.1723 0.2672 0.9227 0.083 Uiso 1 1 calc R . .
C11E C -0.1964(3) 0.3250(3) 0.8427(2) 0.0695(14) Uani 1 1 d . . .
C11F C -0.0658(3) 0.3089(3) 0.8429(2) 0.0776(15) Uani 1 1 d . . .
C11G C -0.0513(2) 0.3025(3) 0.9123(2) 0.0653(13) Uani 1 1 d . . .
H11D' H -0.0548 0.2508 0.9231 0.078 Uiso 1 1 calc R . .
H11E H -0.0047 0.3187 0.9306 0.078 Uiso 1 1 calc R . .
C11H C -0.0395(3) 0.3826(4) 0.8238(3) 0.125(2) Uani 1 1 d . . .
H11F H -0.0526 0.3865 0.7805 0.187 Uiso 1 1 calc R . .
H11G H 0.0096 0.3842 0.8381 0.187 Uiso 1 1 calc R . .
H11H H -0.0589 0.4232 0.8409 0.187 Uiso 1 1 calc R . .
C11I C -0.0312(3) 0.2449(4) 0.8194(3) 0.125(2) Uani 1 1 d . . .
H11I H -0.0534 0.1991 0.8246 0.187 Uiso 1 1 calc R . .
H11J H 0.0162 0.2427 0.8414 0.187 Uiso 1 1 calc R . .
H11K H -0.0344 0.2523 0.7772 0.187 Uiso 1 1 calc R . .
C11J C -0.2548(3) 0.2718(3) 0.8209(3) 0.1024(19) Uani 1 1 d . . .
H11L H -0.2738 0.2782 0.7782 0.154 Uiso 1 1 calc R . .
H11M H -0.2896 0.2814 0.8416 0.154 Uiso 1 1 calc R . .
H11N H -0.2385 0.2217 0.8289 0.154 Uiso 1 1 calc R . .
C11K C -0.2182(3) 0.4047(3) 0.8232(3) 0.113(2) Uani 1 1 d . . .
H11O H -0.1812 0.4382 0.8402 0.170 Uiso 1 1 calc R . .
H11P H -0.2575 0.4179 0.8373 0.170 Uiso 1 1 calc R . .
H11Q H -0.2296 0.4081 0.7799 0.170 Uiso 1 1 calc R . .
C12 C 0.0348(2) 0.2764(2) 1.06694(17) 0.0415(10) Uani 1 1 d . . .
C13 C 0.0909(2) 0.2320(2) 1.09433(17) 0.0400(10) Uani 1 1 d . . .
C14 C 0.1540(2) 0.2670(2) 1.11174(17) 0.0434(10) Uani 1 1 d . . .
H14 H 0.1925 0.2383 1.1289 0.052 Uiso 1 1 calc R . .
C15 C 0.08324(19) 0.1494(2) 1.10500(17) 0.0407(10) Uani 1 1 d . . .
H15 H 0.0338 0.1403 1.0967 0.049 Uiso 1 1 calc R . .
C15A C 0.1134(2) 0.1277(2) 1.17114(18) 0.0514(11) Uani 1 1 d . . .
H15A H 0.1110 0.0741 1.1751 0.062 Uiso 1 1 calc R . .
H15B H 0.1613 0.1421 1.1835 0.062 Uiso 1 1 calc R . .
C15B C 0.0753(3) 0.1645(3) 1.2123(2) 0.0846(16) Uani 1 1 d . . .
H15C H 0.0839 0.2171 1.2135 0.127 Uiso 1 1 calc R . .
H15D H 0.0909 0.1442 1.2523 0.127 Uiso 1 1 calc R . .
H15E H 0.0271 0.1556 1.1971 0.127 Uiso 1 1 calc R . .
C16 C 0.1082(2) 0.1016(2) 1.06032(17) 0.0383(10) Uani 1 1 d . . .
C17 C 0.0671(2) 0.0852(2) 1.00335(19) 0.0418(10) Uani 1 1 d . . .
C18 C 0.0869(2) 0.0361(2) 0.96379(18) 0.0426(10) Uani 1 1 d . . .
C18A C 0.0386(2) 0.0172(2) 0.90353(18) 0.0525(12) Uani 1 1 d . . .
H18A H -0.0014 -0.0076 0.9103 0.063 Uiso 1 1 calc R . .
H18B H 0.0234 0.0629 0.8816 0.063 Uiso 1 1 calc R . .
C18B C 0.1137(2) -0.0827(2) 0.9048(2) 0.0550(12) Uani 1 1 d . . .
H18C H 0.1304 -0.1185 0.8802 0.066 Uiso 1 1 calc R . .
H18D H 0.0873 -0.1097 0.9277 0.066 Uiso 1 1 calc R . .
C18C C 0.1005(2) 0.0107(2) 0.82392(19) 0.0535(12) Uani 1 1 d . . .
H18C' H 0.1251 0.0540 0.8447 0.064 Uiso 1 1 calc R . .
C18D C 0.0441(3) 0.0364(3) 0.7702(2) 0.0796(15) Uani 1 1 d . . .
H18A' H 0.0123 0.0668 0.7851 0.095 Uiso 1 1 calc R . .
H18B' H 0.0192 -0.0070 0.7510 0.095 Uiso 1 1 calc R . .
C18E C 0.0676(3) 0.0809(3) 0.7222(2) 0.0820(16) Uani 1 1 d . . .
C18F C 0.1798(3) 0.0037(3) 0.7538(3) 0.0765(16) Uani 1 1 d . . .
C18G C 0.1489(3) -0.0364(2) 0.7993(2) 0.0705(14) Uani 1 1 d . . .
H18D' H 0.1245 -0.0800 0.7799 0.085 Uiso 1 1 calc R . .
H18E H 0.1859 -0.0533 0.8328 0.085 Uiso 1 1 calc R . .
C18H C 0.0929(3) 0.1590(3) 0.7451(3) 0.114(2) Uani 1 1 d . . .
H18F H 0.1287 0.1548 0.7819 0.170 Uiso 1 1 calc R . .
H18G H 0.0555 0.1871 0.7525 0.170 Uiso 1 1 calc R . .
H18H H 0.1104 0.1839 0.7150 0.170 Uiso 1 1 calc R . .
C18I C 0.0106(3) 0.0850(4) 0.6644(3) 0.135(3) Uani 1 1 d . . .
H18I H 0.0242 0.1170 0.6360 0.202 Uiso 1 1 calc R . .
H18J H -0.0300 0.1045 0.6732 0.202 Uiso 1 1 calc R . .
H18K H 0.0014 0.0362 0.6473 0.202 Uiso 1 1 calc R . .
C18J C 0.2340(3) 0.0596(3) 0.7855(3) 0.118(2) Uani 1 1 d . . .
H18L H 0.2528 0.0840 0.7561 0.178 Uiso 1 1 calc R . .
H18M H 0.2699 0.0342 0.8143 0.178 Uiso 1 1 calc R . .
H18N H 0.2134 0.0959 0.8061 0.178 Uiso 1 1 calc R . .
C18K C 0.2119(3) -0.0525(3) 0.7206(3) 0.130(3) Uani 1 1 d . . .
H18O H 0.1784 -0.0892 0.7024 0.195 Uiso 1 1 calc R . .
H18P H 0.2497 -0.0762 0.7485 0.195 Uiso 1 1 calc R . .
H18Q H 0.2279 -0.0278 0.6896 0.195 Uiso 1 1 calc R . .
C19 C 0.1513(2) 0.0044(2) 0.98293(18) 0.0409(10) Uani 1 1 d . . .
C20 C 0.1967(2) 0.0212(2) 1.03751(19) 0.0400(10) Uani 1 1 d . . .
C21 C 0.1734(2) 0.0700(2) 1.07532(19) 0.0422(10) Uani 1 1 d . . .
H21 H 0.2031 0.0822 1.1125 0.051 Uiso 1 1 calc R . .
C22 C 0.26786(19) -0.0116(2) 1.05450(18) 0.0439(10) Uani 1 1 d . . .
H22 H 0.2648 -0.0596 1.0337 0.053 Uiso 1 1 calc R . .
C22A C 0.2944(2) -0.0281(2) 1.12246(19) 0.0573(12) Uani 1 1 d . . .
H22A H 0.3040 0.0185 1.1444 0.069 Uiso 1 1 calc R . .
H22B H 0.2588 -0.0535 1.1362 0.069 Uiso 1 1 calc R . .
C22B C 0.3586(3) -0.0756(3) 1.1369(3) 0.103(2) Uani 1 1 d . . .
H22C H 0.3496 -0.1214 1.1148 0.155 Uiso 1 1 calc R . .
H22D H 0.3722 -0.0859 1.1795 0.155 Uiso 1 1 calc R . .
H22E H 0.3948 -0.0494 1.1255 0.155 Uiso 1 1 calc R . .
C23 C 0.31782(19) 0.0359(2) 1.03089(18) 0.0394(10) Uani 1 1 d . . .
C24 C 0.3416(2) 0.0152(2) 0.98145(18) 0.0421(10) Uani 1 1 d . . .
C25 C 0.3919(2) 0.0555(2) 0.96384(18) 0.0415(10) Uani 1 1 d . . .
C25A C 0.5094(2) 0.1152(2) 0.95055(19) 0.0525(12) Uani 1 1 d . . .
H25A H 0.5423 0.1471 0.9386 0.063 Uiso 1 1 calc R . .
H25B H 0.5350 0.0796 0.9796 0.063 Uiso 1 1 calc R . .
C25B C 0.4199(2) 0.0277(2) 0.91287(18) 0.0498(11) Uani 1 1 d . . .
H25C H 0.4397 -0.0212 0.9234 0.060 Uiso 1 1 calc R . .
H25D H 0.3823 0.0224 0.8768 0.060 Uiso 1 1 calc R . .
C25C C 0.4541(2) 0.1173(2) 0.84240(19) 0.0491(11) Uani 1 1 d . . .
H25C' H 0.4942 0.1474 0.8412 0.059 Uiso 1 1 calc R . .
C25D C 0.3935(2) 0.1706(2) 0.8343(2) 0.0631(13) Uani 1 1 d . . .
H25A' H 0.3527 0.1420 0.8339 0.076 Uiso 1 1 calc R . .
H25B' H 0.4019 0.2038 0.8688 0.076 Uiso 1 1 calc R . .
C25E C 0.3802(3) 0.2168(3) 0.7768(2) 0.0669(14) Uani 1 1 d . . .
C25F C 0.4316(3) 0.1050(3) 0.7281(2) 0.0657(13) Uani 1 1 d . . .
C25G C 0.4407(2) 0.0659(2) 0.78873(19) 0.0585(13) Uani 1 1 d . . .
H25D' H 0.3997 0.0373 0.7876 0.070 Uiso 1 1 calc R . .
H25E H 0.4786 0.0312 0.7942 0.070 Uiso 1 1 calc R . .
C25H C 0.4328(3) 0.2796(3) 0.7844(3) 0.0946(18) Uani 1 1 d . . .
H25F H 0.4782 0.2591 0.7965 0.142 Uiso 1 1 calc R . .
H25G H 0.4264 0.3136 0.8148 0.142 Uiso 1 1 calc R . .
H25H H 0.4268 0.3055 0.7467 0.142 Uiso 1 1 calc R . .
C25I C 0.3076(2) 0.2489(3) 0.7625(3) 0.0931(18) Uani 1 1 d . . .
H25I H 0.3007 0.2815 0.7282 0.140 Uiso 1 1 calc R . .
H25J H 0.3017 0.2762 0.7968 0.140 Uiso 1 1 calc R . .
H25K H 0.2749 0.2091 0.7534 0.140 Uiso 1 1 calc R . .
C25J C 0.4990(3) 0.1309(3) 0.7186(2) 0.0904(17) Uani 1 1 d . . .
H25L H 0.4907 0.1608 0.6828 0.136 Uiso 1 1 calc R . .
H25M H 0.5262 0.0885 0.7143 0.136 Uiso 1 1 calc R . .
H25N H 0.5230 0.1598 0.7529 0.136 Uiso 1 1 calc R . .
C25K C 0.3969(3) 0.0515(3) 0.6773(2) 0.0910(17) Uani 1 1 d . . .
H25O H 0.3515 0.0401 0.6806 0.136 Uiso 1 1 calc R . .
H25P H 0.4232 0.0065 0.6807 0.136 Uiso 1 1 calc R . .
H25Q H 0.3942 0.0743 0.6389 0.136 Uiso 1 1 calc R . .
C26 C 0.41712(19) 0.1191(2) 0.99631(18) 0.0408(10) Uani 1 1 d . . .
C27 C 0.39228(19) 0.1450(2) 1.04345(18) 0.0400(10) Uani 1 1 d . . .
C28 C 0.3430(2) 0.1022(2) 1.05932(18) 0.0450(11) Uani 1 1 d . . .
H28 H 0.3256 0.1187 1.0909 0.054 Uiso 1 1 calc R . .
N13 N 0.1377(8) 0.3096(8) 0.8985(8) 0.147(7) Uiso 0.458(15) 1 d P A 1
C300 C 0.1582(10) 0.2671(10) 0.9361(9) 0.113(6) Uiso 0.458(15) 1 d P A 1
C304 C 0.1925(7) 0.2149(7) 0.9693(6) 0.062(4) Uiso 0.458(15) 1 d P A 1
H30A H 0.2064 0.1788 0.9440 0.094 Uiso 0.458(15) 1 calc PR A 1
H30B H 0.1643 0.1914 0.9918 0.094 Uiso 0.458(15) 1 calc PR A 1
H30C H 0.2324 0.2357 0.9968 0.094 Uiso 0.458(15) 1 calc PR A 1
N13A N 0.1723(8) 0.2900(9) 0.8677(8) 0.191(7) Uiso 0.542(15) 1 d P A 2
C302 C 0.1841(7) 0.2512(7) 0.9101(8) 0.098(5) Uiso 0.542(15) 1 d P A 2
C301 C 0.2167(9) 0.2004(8) 0.9547(8) 0.135(6) Uiso 0.542(15) 1 d P A 2
H30D H 0.2581 0.1831 0.9461 0.202 Uiso 0.542(15) 1 calc PR A 2
H30E H 0.1868 0.1590 0.9551 0.202 Uiso 0.542(15) 1 calc PR A 2
H30F H 0.2276 0.2244 0.9935 0.202 Uiso 0.542(15) 1 calc PR A 2
N1 N 0.2711(2) 0.49184(18) 0.93837(15) 0.0551(10) Uani 1 1 d . . .
N2 N 0.3659(3) 0.6859(3) 1.0295(3) 0.0891(15) Uani 1 1 d . . .
N3 N -0.08330(16) 0.35573(18) 1.00350(15) 0.0461(9) Uani 1 1 d . . .
N4 N -0.1404(2) 0.3037(2) 0.81445(19) 0.0691(11) Uani 1 1 d . . .
N5 N 0.07015(18) -0.0311(2) 0.86613(16) 0.0533(10) Uani 1 1 d . . .
N6 N 0.1246(3) 0.0410(3) 0.7085(2) 0.0882(14) Uani 1 1 d . . .
N7 N 0.47175(17) 0.07609(18) 0.89911(15) 0.0489(9) Uani 1 1 d . . .
N8 N 0.3848(2) 0.1693(2) 0.72474(19) 0.0741(12) Uani 1 1 d . . .
O1 O 0.39224(16) 0.30170(16) 0.96633(13) 0.0639(9) Uani 1 1 d . . .
H1A H 0.4244 0.2738 0.9808 0.096 Uiso 1 1 calc R . .
O2 O 0.22574(14) 0.45120(15) 1.02114(13) 0.0570(8) Uani 1 1 d . . .
O3 O 0.10814(14) 0.45884(14) 1.06547(14) 0.0553(8) Uani 1 1 d . . .
H3 H 0.1443 0.4685 1.0571 0.083 Uiso 1 1 calc R . .
O4 O -0.02818(13) 0.24114(14) 1.04656(12) 0.0494(7) Uani 1 1 d . . .
O5 O 0.00219(16) 0.11433(19) 0.98172(14) 0.0545(9) Uani 1 1 d . . .
O6 O 0.17200(13) -0.04773(14) 0.94652(12) 0.0496(7) Uani 1 1 d . . .
O7 O 0.31818(14) -0.04644(15) 0.94734(14) 0.0578(8) Uani 1 1 d . . .
H7' H 0.2766 -0.0499 0.9422 0.087 Uiso 1 1 calc R . .
O8 O 0.46735(14) 0.16079(14) 0.98027(12) 0.0494(7) Uani 1 1 d . . .
O9 O 0.3946(2) 0.7442(2) 1.0576(2) 0.1431(18) Uani 1 1 d . . .
O10 O -0.1578(2) 0.2988(2) 0.75624(16) 0.0984(12) Uani 1 1 d . . .
O11 O 0.1417(3) 0.0637(3) 0.6616(2) 0.170(2) Uani 1 1 d . . .
O12 O 0.3639(2) 0.2000(2) 0.67217(18) 0.1135(14) Uani 1 1 d . . .
H5 H -0.003(2) 0.149(3) 1.001(2) 0.08(2) Uiso 1 1 d . . .

loop_
_atom_site_aniso_label
_atom_site_aniso_U_11
_atom_site_aniso_U_22
_atom_site_aniso_U_33
_atom_site_aniso_U_23
_atom_site_aniso_U_13
_atom_site_aniso_U_12
C1 0.048(3) 0.051(3) 0.039(3) -0.004(2) 0.012(2) -0.006(2)
C1A 0.054(3) 0.059(3) 0.047(3) -0.011(2) 0.008(2) 0.003(2)
C1B 0.071(3) 0.095(4) 0.066(4) 0.005(3) 0.012(3) 0.028(3)
C2 0.036(2) 0.039(2) 0.046(3) -0.006(2) 0.011(2) -0.0061(19)
C3 0.062(3) 0.043(3) 0.042(3) -0.002(2) 0.022(2) -0.008(2)
C4 0.064(3) 0.043(3) 0.032(2) 0.000(2) 0.012(2) -0.006(2)
C4A 0.096(4) 0.043(3) 0.042(3) -0.001(2) 0.016(3) 0.000(3)
C4B 0.074(4) 0.054(3) 0.051(3) 0.010(3) -0.004(3) -0.006(3)
C4C 0.070(3) 0.045(3) 0.050(3) -0.002(2) 0.020(3) -0.012(2)
C4D 0.066(3) 0.062(3) 0.058(3) -0.005(3) 0.021(3) -0.011(3)
C4E 0.084(4) 0.077(4) 0.088(5) -0.020(4) 0.024(4) -0.022(3)
C4F 0.102(4) 0.045(3) 0.098(5) -0.008(3) 0.048(4) -0.014(3)
C4G 0.091(4) 0.045(3) 0.069(3) 0.002(3) 0.032(3) -0.006(3)
C4H 0.072(4) 0.147(6) 0.203(8) -0.028(6) 0.058(5) -0.029(4)
C4I 0.108(5) 0.146(6) 0.087(5) -0.042(4) 0.005(4) -0.030(4)
C4J 0.169(6) 0.075(4) 0.152(6) 0.006(4) 0.114(6) -0.028(4)
C4K 0.140(5) 0.046(3) 0.163(6) -0.012(4) 0.068(5) -0.012(3)
C5 0.050(3) 0.033(2) 0.047(3) 0.000(2) 0.004(2) -0.006(2)
C6 0.041(3) 0.042(2) 0.041(3) -0.003(2) 0.006(2) -0.007(2)
C7 0.041(3) 0.044(2) 0.039(3) 0.000(2) 0.005(2) -0.006(2)
C8 0.043(3) 0.040(2) 0.047(3) 0.000(2) 0.009(2) -0.001(2)
C8A 0.052(3) 0.060(3) 0.046(3) -0.005(2) 0.002(2) -0.001(2)
C8B 0.107(5) 0.124(5) 0.116(6) -0.013(4) -0.003(4) -0.004(4)
C9 0.041(3) 0.037(2) 0.043(3) -0.003(2) 0.007(2) -0.001(2)
C10 0.048(3) 0.041(2) 0.039(3) 0.000(2) 0.008(2) 0.002(2)
C11 0.047(3) 0.045(3) 0.033(2) -0.002(2) 0.006(2) 0.005(2)
C11A 0.052(3) 0.053(3) 0.049(3) -0.001(2) 0.006(2) 0.005(2)
C11B 0.037(3) 0.064(3) 0.053(3) -0.006(3) 0.011(2) 0.005(2)
C11C 0.053(3) 0.067(3) 0.046(3) -0.005(2) 0.008(3) 0.003(2)
C11D 0.056(3) 0.095(4) 0.055(3) -0.013(3) 0.010(3) 0.003(3)
C11E 0.064(3) 0.083(4) 0.053(3) -0.014(3) -0.001(3) 0.007(3)
C11F 0.073(4) 0.105(4) 0.055(4) -0.014(3) 0.017(3) 0.005(3)
C11G 0.058(3) 0.085(4) 0.050(3) -0.005(3) 0.008(3) 0.005(3)
C11H 0.130(6) 0.155(6) 0.094(5) 0.015(5) 0.037(4) -0.049(5)
C11I 0.116(5) 0.183(6) 0.078(4) -0.034(4) 0.030(4) 0.060(5)
C11J 0.077(4) 0.136(5) 0.083(4) -0.031(4) -0.001(3) -0.008(4)
C11K 0.128(5) 0.096(4) 0.083(4) -0.011(4) -0.031(4) 0.037(4)
C12 0.041(3) 0.048(3) 0.034(2) -0.006(2) 0.007(2) -0.001(2)
C13 0.040(3) 0.041(2) 0.040(3) -0.001(2) 0.012(2) 0.000(2)
C14 0.043(3) 0.049(3) 0.036(2) -0.001(2) 0.008(2) 0.004(2)
C15 0.038(2) 0.044(2) 0.041(3) -0.001(2) 0.012(2) -0.0022(19)
C15A 0.056(3) 0.058(3) 0.042(3) 0.001(2) 0.016(2) 0.003(2)
C15B 0.091(4) 0.107(4) 0.059(4) -0.010(3) 0.028(3) 0.001(3)
C16 0.045(3) 0.038(2) 0.033(2) 0.004(2) 0.011(2) -0.007(2)
C17 0.035(3) 0.042(2) 0.049(3) 0.005(2) 0.013(2) -0.004(2)
C18 0.042(3) 0.046(2) 0.041(3) 0.001(2) 0.014(2) -0.007(2)
C18A 0.049(3) 0.062(3) 0.045(3) -0.007(2) 0.009(2) -0.012(2)
C18B 0.065(3) 0.053(3) 0.049(3) -0.016(3) 0.017(3) -0.016(3)
C18C 0.065(3) 0.058(3) 0.039(3) -0.007(2) 0.017(3) -0.009(2)
C18D 0.071(4) 0.103(4) 0.064(4) 0.006(3) 0.017(3) -0.001(3)
C18E 0.096(4) 0.101(4) 0.059(4) 0.013(3) 0.039(4) 0.003(4)
C18F 0.106(5) 0.063(3) 0.079(4) 0.000(3) 0.057(4) 0.000(3)
C18G 0.092(4) 0.063(3) 0.064(3) -0.010(3) 0.036(3) -0.009(3)
C18H 0.158(6) 0.077(4) 0.121(6) 0.009(4) 0.063(5) 0.016(4)
C18I 0.130(6) 0.192(7) 0.067(4) 0.030(5) -0.001(4) -0.005(5)
C18J 0.097(5) 0.122(5) 0.147(6) -0.006(5) 0.051(5) -0.043(4)
C18K 0.199(7) 0.100(5) 0.134(6) 0.009(4) 0.123(6) 0.030(5)
C19 0.050(3) 0.037(2) 0.038(3) 0.002(2) 0.015(2) -0.007(2)
C20 0.045(3) 0.034(2) 0.043(3) 0.003(2) 0.017(2) -0.0017(19)
C21 0.045(3) 0.040(2) 0.041(3) 0.003(2) 0.010(2) -0.006(2)
C22 0.051(3) 0.040(2) 0.045(3) 0.005(2) 0.018(2) 0.003(2)
C22A 0.057(3) 0.067(3) 0.049(3) 0.013(2) 0.016(3) 0.014(2)
C22B 0.086(4) 0.130(5) 0.091(5) 0.039(4) 0.018(4) 0.027(4)
C23 0.040(2) 0.039(2) 0.037(2) 0.003(2) 0.007(2) 0.0021(19)
C24 0.049(3) 0.035(2) 0.042(3) -0.003(2) 0.010(2) 0.002(2)
C25 0.049(3) 0.039(2) 0.040(3) 0.000(2) 0.017(2) 0.003(2)
C25A 0.052(3) 0.065(3) 0.046(3) 0.002(2) 0.022(2) 0.005(2)
C25B 0.066(3) 0.044(2) 0.043(3) 0.006(2) 0.020(2) -0.001(2)
C25C 0.055(3) 0.052(3) 0.043(3) 0.003(2) 0.017(2) 0.002(2)
C25D 0.070(3) 0.060(3) 0.058(3) 0.000(3) 0.014(3) 0.002(3)
C25E 0.074(4) 0.059(3) 0.064(4) 0.010(3) 0.011(3) -0.002(3)
C25F 0.074(4) 0.082(4) 0.042(3) 0.001(3) 0.016(3) -0.005(3)
C25G 0.069(3) 0.062(3) 0.047(3) -0.002(3) 0.019(3) 0.000(2)
C25H 0.104(5) 0.069(3) 0.099(5) 0.020(3) 0.003(4) -0.013(3)
C25I 0.075(4) 0.073(4) 0.116(5) 0.012(3) -0.003(4) 0.012(3)
C25J 0.092(4) 0.123(5) 0.061(4) 0.010(3) 0.029(3) -0.022(4)
C25K 0.106(4) 0.114(4) 0.050(3) -0.019(3) 0.015(3) -0.012(4)
C26 0.041(2) 0.043(2) 0.038(3) 0.008(2) 0.011(2) 0.004(2)
C27 0.039(2) 0.041(2) 0.040(3) -0.004(2) 0.010(2) 0.001(2)
C28 0.046(3) 0.051(3) 0.041(3) -0.001(2) 0.017(2) 0.008(2)
N1 0.077(3) 0.044(2) 0.044(2) 0.0041(19) 0.014(2) -0.005(2)
N2 0.099(4) 0.067(3) 0.111(4) -0.035(3) 0.044(3) -0.038(3)
N3 0.043(2) 0.054(2) 0.038(2) -0.0026(19) 0.0044(18) 0.0016(18)
N4 0.071(3) 0.088(3) 0.044(3) -0.007(2) 0.007(2) 0.004(2)
N5 0.061(2) 0.057(2) 0.043(2) -0.005(2) 0.017(2) -0.009(2)
N6 0.122(4) 0.095(3) 0.064(3) 0.016(3) 0.052(3) 0.010(3)
N7 0.057(2) 0.055(2) 0.035(2) 0.0025(19) 0.0135(19) 0.0005(19)
N8 0.092(3) 0.081(3) 0.043(3) 0.017(2) 0.006(2) -0.001(3)
O1 0.082(3) 0.062(2) 0.056(2) 0.0019(17) 0.033(2) 0.0051(17)
O2 0.0570(19) 0.0519(18) 0.060(2) 0.0147(16) 0.0124(17) 0.0022(15)
O3 0.054(2) 0.0385(16) 0.071(2) 0.0053(16) 0.0119(18) 0.0013(14)
O4 0.0392(17) 0.0516(17) 0.0550(19) -0.0048(15) 0.0076(15) -0.0040(14)
O5 0.050(2) 0.060(2) 0.051(2) -0.0085(18) 0.0074(17) 0.0015(17)
O6 0.0545(19) 0.0488(17) 0.0492(19) -0.0087(15) 0.0197(16) -0.0020(14)
O7 0.068(2) 0.0494(17) 0.061(2) -0.0122(16) 0.0256(19) -0.0103(16)
O8 0.0531(18) 0.0505(17) 0.0484(19) -0.0044(15) 0.0200(16) -0.0046(15)
O9 0.166(4) 0.093(3) 0.167(5) -0.055(3) 0.038(4) -0.062(3)
O10 0.120(3) 0.123(3) 0.044(2) -0.015(2) 0.005(2) -0.008(2)
O11 0.265(6) 0.170(5) 0.122(4) 0.069(4) 0.135(4) 0.081(4)
O12 0.138(4) 0.127(3) 0.062(3) 0.031(3) 0.002(3) 0.013(3)

loop_
_atom_type_symbol
_atom_type_description
_atom_type_scat_dispersion_real
_atom_type_scat_dispersion_imag
_atom_type_scat_source
C C 0.0033 0.0016 'International Tables Vol C Tables 4.2.6.8 and 6.1.1.4'
H H 0.0000 0.0000 'International Tables Vol C Tables 4.2.6.8 and 6.1.1.4'
N N 0.0061 0.0033 'International Tables Vol C Tables 4.2.6.8 and 6.1.1.4'
O O 0.0106 0.0060 'International Tables Vol C Tables 4.2.6.8 and 6.1.1.4'

loop_
_geom_angle_atom_site_label_1
_geom_angle_atom_site_label_2
_geom_angle_atom_site_label_3
_geom_angle
C2 C1 C27 111.8(3)
C2 C1 C1A 114.2(3)
C27 C1 C1A 111.3(3)
C1B C1A C1 112.2(4)
C3 C2 C7 116.5(4)
C3 C2 C1 120.6(4)
C7 C2 C1 122.8(4)
O1 C3 C2 123.1(4)
O1 C3 C4 113.9(4)
C2 C3 C4 122.9(4)
C5 C4 C3 117.4(4)
C5 C4 C4A 121.2(4)
C3 C4 C4A 121.3(4)
N1 C4A C4 112.3(4)
N1 C4B O2 114.5(4)
N1 C4C C4D 115.9(3)
N1 C4C C4G 112.0(4)
C4D C4C C4G 107.4(4)
C4E C4D C4C 115.6(4)
N2 C4E C4D 107.9(4)
N2 C4E C4I 107.7(5)
C4D C4E C4I 109.3(5)
N2 C4E C4H 108.6(5)
C4D C4E C4H 112.3(5)
C4I C4E C4H 110.9(5)
N2 C4F C4K 107.2(5)
N2 C4F C4G 108.4(4)
C4K C4F C4G 110.3(4)
N2 C4F C4J 109.4(5)
C4K C4F C4J 107.8(4)
C4G C4F C4J 113.5(5)
C4F C4G C4C 114.9(4)
O2 C5 C4 120.7(4)
O2 C5 C6 116.7(4)
C4 C5 C6 122.6(4)
C7 C6 C5 116.9(4)
C7 C6 C8 124.1(4)
C5 C6 C8 118.9(4)
C6 C7 C2 123.5(4)
C9 C8 C8A 111.6(3)
C9 C8 C6 110.4(3)
C8A C8 C6 115.1(3)
C8B C8A C8 113.8(4)
C10 C9 C14 117.0(4)
C10 C9 C8 123.0(4)
C14 C9 C8 120.1(4)
O3 C10 C9 121.9(4)
O3 C10 C11 115.2(4)
C9 C10 C11 122.9(4)
C12 C11 C10 117.2(4)
C12 C11 C11A 121.4(4)
C10 C11 C11A 121.4(4)
N3 C11A C11 114.0(3)
N3 C11B O4 115.0(3)
N3 C11C C11D 112.5(4)
N3 C11C C11G 116.9(4)
C11D C11C C11G 108.0(4)
C11C C11D C11E 114.9(4)
N4 C11E C11J 108.2(4)
N4 C11E C11D 109.7(4)
C11J C11E C11D 109.0(5)
N4 C11E C11K 107.9(4)
C11J C11E C11K 111.0(4)
C11D C11E C11K 111.1(4)
N4 C11F C11I 107.9(4)
N4 C11F C11H 108.5(5)
C11I C11F C11H 109.3(5)
N4 C11F C11G 110.4(4)
C11I C11F C11G 109.1(4)
C11H C11F C11G 111.7(5)
C11C C11G C11F 112.8(4)
C11 C12 O4 119.9(4)
C11 C12 C13 122.9(4)
O4 C12 C13 117.2(3)
C14 C13 C12 116.8(4)
C14 C13 C15 121.5(4)
C12 C13 C15 121.7(3)
C13 C14 C9 123.2(4)
C16 C15 C13 112.3(3)
C16 C15 C15A 113.9(3)
C13 C15 C15A 112.2(3)
C15B C15A C15 111.6(3)
C17 C16 C21 116.3(4)
C17 C16 C15 122.1(4)
C21 C16 C15 121.5(4)
O5 C17 C16 122.7(4)
O5 C17 C18 114.4(4)
C16 C17 C18 122.9(4)
C19 C18 C17 117.3(4)
C19 C18 C18A 122.0(4)
C17 C18 C18A 120.6(4)
N5 C18A C18 112.9(3)
N5 C18B O6 113.1(3)
N5 C18C C18G 112.3(4)
N5 C18C C18D 109.5(4)
C18G C18C C18D 107.0(4)
C18C C18D C18E 115.7(4)
N6 C18E C18I 107.5(5)
N6 C18E C18D 107.9(5)
C18I C18E C18D 110.2(5)
N6 C18E C18H 108.1(5)
C18I C18E C18H 111.2(5)
C18D C18E C18H 111.7(5)
N6 C18F C18K 107.2(5)
N6 C18F C18J 110.7(5)
C18K C18F C18J 109.5(5)
N6 C18F C18G 109.0(4)
C18K C18F C18G 109.4(4)
C18J C18F C18G 110.9(5)
C18C C18G C18F 114.2(4)
C20 C19 C18 123.2(4)
C20 C19 O6 117.2(4)
C18 C19 O6 119.5(4)
C19 C20 C21 116.6(4)
C19 C20 C22 121.0(4)
C21 C20 C22 122.5(4)
C16 C21 C20 123.5(4)
C20 C22 C23 111.4(3)
C20 C22 C22A 113.3(3)
C23 C22 C22A 112.2(3)
C22B C22A C22 112.5(4)
C24 C23 C28 116.6(4)
C24 C23 C22 122.7(4)
C28 C23 C22 120.7(4)
O7 C24 C23 122.7(4)
O7 C24 C25 115.3(3)
C23 C24 C25 122.0(4)
C26 C25 C24 117.9(4)
C26 C25 C25B 122.0(4)
C24 C25 C25B 120.0(4)
N7 C25A O8 114.4(3)
N7 C25B C25 113.7(3)
N7 C25C C25G 111.4(3)
N7 C25C C25D 115.5(3)
C25G C25C C25D 108.5(4)
C25E C25D C25C 113.8(4)
N8 C25E C25D 110.2(4)
N8 C25E C25H 109.2(4)
C25D C25E C25H 110.0(4)
N8 C25E C25I 107.5(4)
C25D C25E C25I 109.6(4)
C25H C25E C25I 110.1(4)
N8 C25F C25J 109.8(4)
N8 C25F C25G 109.4(4)
C25J C25F C25G 111.9(4)
N8 C25F C25K 106.9(4)
C25J C25F C25K 109.8(4)
C25G C25F C25K 109.0(4)
C25C C25G C25F 114.4(4)
C27 C26 O8 117.5(4)
C27 C26 C25 122.6(4)
O8 C26 C25 119.8(3)
C28 C27 C26 116.7(4)
C28 C27 C1 121.2(3)
C26 C27 C1 122.0(4)
C27 C28 C23 123.8(4)
N13 C300 C304 164(2)
N13A C302 C301 161.9(18)
C4B N1 C4A 110.1(3)
C4B N1 C4C 118.2(4)
C4A N1 C4C 114.7(4)
O9 N2 C4E 114.9(5)
O9 N2 C4F 117.0(5)
C4E N2 C4F 125.0(4)
C11B N3 C11A 110.6(3)
C11B N3 C11C 119.1(3)
C11A N3 C11C 114.6(3)
O10 N4 C11F 115.5(4)
O10 N4 C11E 115.6(4)
C11F N4 C11E 126.4(4)
C18B N5 C18A 108.4(3)
C18B N5 C18C 116.4(3)
C18A N5 C18C 113.3(3)
O11 N6 C18E 115.1(5)
O11 N6 C18F 114.6(5)
C18E N6 C18F 124.7(4)
C25A N7 C25C 116.3(3)
C25A N7 C25B 112.3(3)
C25C N7 C25B 118.3(3)
O12 N8 C25F 115.6(4)
O12 N8 C25E 115.3(4)
C25F N8 C25E 125.3(4)
C5 O2 C4B 114.0(3)
C12 O4 C11B 112.7(3)
C19 O6 C18B 111.6(3)
C26 O8 C25A 111.8(3)

loop_
_geom_bond_atom_site_label_1
_geom_bond_atom_site_label_2
_geom_bond_distance
C1 C2 1.516(5)
C1 C27 1.523(5)
C1 C1A 1.545(5)
C1A C1B 1.526(5)
C2 C3 1.380(5)
C2 C7 1.394(5)
C3 O1 1.376(4)
C3 C4 1.387(5)
C4 C5 1.385(5)
C4 C4A 1.508(5)
C4A N1 1.455(5)
C4B N1 1.404(5)
C4B O2 1.474(5)
C4C N1 1.460(5)
C4C C4D 1.513(6)
C4C C4G 1.514(5)
C4D C4E 1.502(6)
C4E N2 1.488(7)
C4E C4I 1.526(7)
C4E C4H 1.527(7)
C4F N2 1.501(7)
C4F C4K 1.502(6)
C4F C4G 1.513(6)
C4F C4J 1.518(6)
C5 O2 1.384(4)
C5 C6 1.387(5)
C6 C7 1.381(5)
C6 C8 1.527(5)
C8 C9 1.515(5)
C8 C8A 1.527(5)
C8A C8B 1.510(6)
C9 C10 1.383(5)
C9 C14 1.395(5)
C10 O3 1.380(4)
C10 C11 1.390(5)
C11 C12 1.387(5)
C11 C11A 1.508(5)
C11A N3 1.451(5)
C11B N3 1.407(5)
C11B O4 1.469(4)
C11C N3 1.465(5)
C11C C11D 1.500(6)
C11C C11G 1.501(5)
C11D C11E 1.525(6)
C11E N4 1.490(6)
C11E C11J 1.501(6)
C11E C11K 1.532(6)
C11F N4 1.482(6)
C11F C11I 1.516(6)
C11F C11H 1.533(7)
C11F C11G 1.543(6)
C12 O4 1.389(4)
C12 C13 1.396(5)
C13 C14 1.384(5)
C13 C15 1.521(5)
C15 C16 1.519(5)
C15 C15A 1.529(5)
C15A C15B 1.513(5)
C16 C17 1.384(5)
C16 C21 1.393(5)
C17 O5 1.379(5)
C17 C18 1.396(5)
C18 C19 1.382(5)
C18 C18A 1.507(5)
C18A N5 1.475(5)
C18B N5 1.420(5)
C18B O6 1.453(4)
C18C N5 1.476(5)
C18C C18G 1.509(5)
C18C C18D 1.515(6)
C18D C18E 1.531(6)
C18E N6 1.457(6)
C18E C18I 1.514(7)
C18E C18H 1.540(7)
C18F N6 1.474(6)
C18F C18K 1.507(6)
C18F C18J 1.525(7)
C18F C18G 1.525(6)
C19 C20 1.378(5)
C19 O6 1.390(4)
C20 C21 1.397(5)
C20 C22 1.509(5)
C22 C23 1.523(5)
C22 C22A 1.537(5)
C22A C22B 1.517(6)
C23 C24 1.389(5)
C23 C28 1.391(5)
C24 O7 1.368(4)
C24 C25 1.391(5)
C25 C26 1.386(5)
C25 C25B 1.507(5)
C25A N7 1.412(5)
C25A O8 1.469(4)
C25B N7 1.458(5)
C25C N7 1.457(5)
C25C C25G 1.505(5)
C25C C25D 1.528(5)
C25D C25E 1.520(6)
C25E N8 1.488(6)
C25E C25H 1.530(6)
C25E C25I 1.530(6)
C25F N8 1.483(6)
C25F C25J 1.507(6)
C25F C25G 1.523(6)
C25F C25K 1.531(6)
C26 C27 1.383(5)
C26 O8 1.386(4)
C27 C28 1.379(5)
N13 C300 1.145(18)
C300 C304 1.291(18)
N13A C302 1.171(16)
C302 C301 1.399(17)
N2 O9 1.286(5)
N4 O10 1.290(4)
N6 O11 1.275(5)
N8 O12 1.291(5)
